data_4086310
loop_
_publ_author_name
'Tenne, Mario'
'Metz, Stefan'
'Wagenblast, Gerhard'
'M\"unster, Ingo'
'Strassner, Thomas'

_publ_section_title
;
 C&#x2227;C* Cyclometalated Platinum(II) Complexes with
 Dibenzofuranyl-1,2,4-triazol-5-ylidene Ligands: Synthesis,
 Characterization, and Photoluminescent Properties
;
_journal_issue 18
_journal_name_full Organometallics
_journal_page_first 4433
_journal_paper_doi 10.1021/acs.organomet.5b00136
_journal_volume 34
_journal_year 2015
_chemical_formula_moiety 'C30 H21 N3 O3 Pt'
_chemical_formula_sum 'C30 H21 N3 O3 Pt'
_chemical_formula_weight 666.59
_chemical_name_systematic
;
 ?
;
_space_group_IT_number 14
_symmetry_cell_setting monoclinic
_symmetry_space_group_name_Hall '-P 2ybc'
_symmetry_space_group_name_H-M 'P 1 21/c 1'
_atom_sites_solution_hydrogens geom
_atom_sites_solution_primary direct
_atom_sites_solution_secondary difmap
_audit_creation_method SHELXL-97
_cell_angle_alpha 90.00
_cell_angle_beta 128.058(10)
_cell_angle_gamma 90.00
_cell_formula_units_Z 4
_cell_length_a 17.3540(15)
_cell_length_b 6.8310(4)
_cell_length_c 25.563(4)
_cell_measurement_reflns_used 272
_cell_measurement_temperature 198(2)
_cell_measurement_theta_max 19.006
_cell_measurement_theta_min 4.229
_cell_volume 2386.1(6)
_computing_cell_refinement 'Dirax/lsq (Duisenberg, 1992)'
_computing_data_collection 'Collect (Nonius BV, 2001)'
_computing_data_reduction 'EvalCCD (Duisenberg et al., 2003)'
_computing_molecular_graphics 'ORTEP-3 (Farrugia, 2012)'
_computing_publication_material 'enCIFer (Allen et al., 2004)'
_computing_structure_refinement 'SHELXL-97 (Sheldrick, 2008)'
_computing_structure_solution 'SIR97 (Altomare et al., 1999)'
_diffrn_ambient_temperature 198(2)
_diffrn_detector_area_resol_mean 9
_diffrn_measured_fraction_theta_full 0.999
_diffrn_measured_fraction_theta_max 0.999
_diffrn_measurement_device_type KappaCCD
_diffrn_measurement_method \f
_diffrn_radiation_monochromator graphite
_diffrn_radiation_source 'fine-focus sealed tube'
_diffrn_radiation_type MoK\a
_diffrn_radiation_wavelength 0.71073
_diffrn_reflns_av_R_equivalents 0.1652
_diffrn_reflns_av_sigmaI/netI 0.1340
_diffrn_reflns_limit_h_max 19
_diffrn_reflns_limit_h_min -19
_diffrn_reflns_limit_k_max 7
_diffrn_reflns_limit_k_min -7
_diffrn_reflns_limit_l_max 26
_diffrn_reflns_limit_l_min -28
_diffrn_reflns_number 24517
_diffrn_reflns_theta_full 23.25
_diffrn_reflns_theta_max 23.25
_diffrn_reflns_theta_min 2.02
_exptl_absorpt_coefficient_mu 5.920
_exptl_absorpt_correction_T_max 0.8759
_exptl_absorpt_correction_T_min 0.1951
_exptl_absorpt_correction_type multi-scan
_exptl_absorpt_process_details 'SADABS (Sheldrick, 2002)'
_exptl_crystal_colour yellow
_exptl_crystal_density_diffrn 1.856
_exptl_crystal_density_method 'not measured'
_exptl_crystal_description needle
_exptl_crystal_F_000 1296
_exptl_crystal_size_max 0.41
_exptl_crystal_size_mid 0.07
_exptl_crystal_size_min 0.02
_refine_diff_density_max 1.504
_refine_diff_density_min -1.686
_refine_diff_density_rms 0.494
_refine_ls_extinction_method none
_refine_ls_goodness_of_fit_ref 1.111
_refine_ls_hydrogen_treatment constr
_refine_ls_matrix_type full
_refine_ls_number_parameters 275
_refine_ls_number_reflns 3439
_refine_ls_number_restraints 0
_refine_ls_restrained_S_all 1.111
_refine_ls_R_factor_all 0.1633
_refine_ls_R_factor_gt 0.0612
_refine_ls_shift/su_max 0.000
_refine_ls_shift/su_mean 0.000
_refine_ls_structure_factor_coef Fsqd
_refine_ls_weighting_details 'calc w=1/[\s^2^(Fo^2^)+(0.0754P)^2^+0.0000P] where P=(Fo^2^+2Fc^2^)/3'
_refine_ls_weighting_scheme calc
_refine_ls_wR_factor_gt 0.1156
_refine_ls_wR_factor_ref 0.1677
_reflns_number_gt 1742
_reflns_number_total 3439
_reflns_threshold_expression >2sigma(I)
_cod_data_source_file om5b00136_si_002.cif
_cod_data_source_block compound_8
_cod_original_cell_volume 2386.1(4)
_cod_original_sg_symbol_H-M P21/c
_cod_database_code 4086310

loop_
_symmetry_equiv_pos_as_xyz
'x, y, z'
'-x, y+1/2, -z+1/2'
'-x, -y, -z'
'x, -y-1/2, z-1/2'

loop_
_atom_site_label
_atom_site_type_symbol
_atom_site_fract_x
_atom_site_fract_y
_atom_site_fract_z
_atom_site_U_iso_or_equiv
_atom_site_adp_type
_atom_site_occupancy
_atom_site_symmetry_multiplicity
_atom_site_calc_flag
_atom_site_refinement_flags
Pt1 Pt 0.43762(5) 0.75835(12) 0.44221(3) 0.0252(3) Uani 1 1 d .
C17 C 0.2074(13) 0.697(2) 0.3881(9) 0.030(5) Uani 1 1 d .
H17 H 0.1422 0.6723 0.3719 0.037 Uiso 1 1 calc R
C18 C 0.2209(12) 0.726(3) 0.3407(9) 0.028(3) Uani 1 1 d .
O3 O 0.7612(9) 0.8405(17) 0.4635(6) 0.028(3) Uani 1 1 d .
C5 C 0.5034(13) 0.791(2) 0.3995(9) 0.026(3) Uani 1 1 d .
O1 O 0.3702(8) 0.7202(17) 0.4878(6) 0.027(3) Uani 1 1 d .
N3 N 0.7373(10) 0.797(2) 0.5704(7) 0.031(5) Uani 1 1 d .
C4 C 0.6060(13) 0.803(2) 0.4463(9) 0.029(5) Uani 1 1 d .
C1 C 0.5732(12) 0.764(3) 0.5219(8) 0.026(3) Uani 1 1 d .
O2 O 0.3022(7) 0.7636(19) 0.3511(5) 0.029(3) Uani 1 1 d .
C9 C 0.6976(14) 0.863(3) 0.3541(10) 0.026(3) Uani 1 1 d .
C6 C 0.4628(13) 0.804(3) 0.3339(9) 0.035(4) Uani 1 1 d .
H6 H 0.3938 0.7924 0.3021 0.042 Uiso 1 1 calc R
C7 C 0.5160(14) 0.834(3) 0.3111(9) 0.035(4) Uani 1 1 d .
H7 H 0.4836 0.8442 0.2648 0.042 Uiso 1 1 calc R
C10 C 0.7040(16) 0.889(3) 0.3033(11) 0.046(4) Uani 1 1 d .
H10 H 0.6469 0.8953 0.2583 0.055 Uiso 1 1 calc R
C24 C 0.1314(13) 0.861(3) 0.2256(9) 0.029(4) Uani 1 1 d .
H24 H 0.1874 0.9388 0.2417 0.035 Uiso 1 1 calc R
C11 C 0.7983(15) 0.907(3) 0.3202(11) 0.046(4) Uani 1 1 d .
H11 H 0.8060 0.9255 0.2869 0.055 Uiso 1 1 calc R
N1 N 0.6411(10) 0.7905(19) 0.5119(7) 0.024(2) Uani 1 1 d .
C3 C 0.5903(13) 0.729(3) 0.6262(9) 0.043(5) Uani 1 1 d .
H3A H 0.5272 0.7964 0.6035 0.065 Uiso 1 1 calc R
H3B H 0.6376 0.7863 0.6705 0.065 Uiso 1 1 calc R
H3C H 0.5819 0.5898 0.6306 0.065 Uiso 1 1 calc R
N2 N 0.6257(9) 0.752(2) 0.5882(6) 0.024(2) Uani 1 1 d .
C27 C 0.1334(17) 0.643(3) 0.5204(11) 0.045(4) Uani 1 1 d .
H27 H 0.0671 0.6328 0.5036 0.054 Uiso 1 1 calc R
C16 C 0.2797(13) 0.701(2) 0.4583(9) 0.028(3) Uani 1 1 d .
C30 C 0.3225(15) 0.657(3) 0.5690(10) 0.037(6) Uani 1 1 d .
H30 H 0.3892 0.6613 0.5865 0.044 Uiso 1 1 calc R
C19 C 0.1321(12) 0.737(3) 0.2689(8) 0.030(5) Uani 1 1 d .
C13 C 0.8738(15) 0.874(2) 0.4370(10) 0.039(6) Uani 1 1 d .
H13 H 0.9307 0.8661 0.4820 0.046 Uiso 1 1 calc R
C22 C -0.0275(12) 0.755(3) 0.1359(9) 0.036(5) Uani 1 1 d .
H22 H -0.0823 0.7587 0.0901 0.043 Uiso 1 1 calc R
C2 C 0.7233(12) 0.773(3) 0.6140(9) 0.031(5) Uani 1 1 d .
H2 H 0.7756 0.7703 0.6604 0.037 Uiso 1 1 calc R
C20 C 0.0524(13) 0.618(3) 0.2446(9) 0.026(5) Uani 1 1 d .
H20 H 0.0521 0.5293 0.2731 0.031 Uiso 1 1 calc R
C21 C -0.0246(14) 0.630(3) 0.1804(10) 0.031(5) Uani 1 1 d .
H21 H -0.0799 0.5498 0.1641 0.038 Uiso 1 1 calc R
C23 C 0.0526(13) 0.874(3) 0.1614(9) 0.029(4) Uani 1 1 d .
H23 H 0.0523 0.9651 0.1332 0.035 Uiso 1 1 calc R
C26 C 0.1547(13) 0.673(2) 0.4768(10) 0.029(5) Uani 1 1 d .
H26 H 0.1038 0.6923 0.4307 0.034 Uiso 1 1 calc R
C8 C 0.6152(15) 0.847(3) 0.3553(11) 0.039(6) Uani 1 1 d .
C15 C 0.6614(14) 0.827(2) 0.4251(10) 0.026(3) Uani 1 1 d .
C29 C 0.3029(16) 0.634(3) 0.6121(10) 0.053(7) Uani 1 1 d .
H29 H 0.3545 0.6218 0.6584 0.064 Uiso 1 1 calc R
C28 C 0.2076(16) 0.627(3) 0.5882(11) 0.045(4) Uani 1 1 d .
H28 H 0.1923 0.6116 0.6178 0.054 Uiso 1 1 calc R
C25 C 0.2531(14) 0.675(3) 0.5023(10) 0.029(5) Uani 1 1 d .
C14 C 0.7801(14) 0.863(3) 0.4172(9) 0.026(3) Uani 1 1 d .
C12 C 0.8767(16) 0.897(3) 0.3848(10) 0.046(4) Uani 1 1 d .
H12 H 0.9394 0.9059 0.3952 0.055 Uiso 1 1 calc R

loop_
_atom_site_aniso_label
_atom_site_aniso_U_11
_atom_site_aniso_U_22
_atom_site_aniso_U_33
_atom_site_aniso_U_23
_atom_site_aniso_U_13
_atom_site_aniso_U_12
Pt1 0.0153(4) 0.0337(4) 0.0213(4) -0.0012(6) 0.0086(3) -0.0009(6)
C17 0.014(10) 0.037(14) 0.026(11) -0.010(9) 0.005(9) -0.001(8)
C18 0.022(8) 0.028(9) 0.036(8) -0.003(7) 0.018(7) -0.007(7)
O3 0.029(8) 0.036(7) 0.021(8) -0.001(6) 0.016(7) -0.005(6)
C5 0.027(7) 0.016(7) 0.026(7) 0.005(7) 0.011(6) 0.003(7)
O1 0.018(7) 0.032(8) 0.026(7) 0.000(7) 0.011(6) 0.000(7)
N3 0.019(9) 0.053(13) 0.012(8) -0.007(8) 0.006(7) -0.010(8)
C4 0.031(12) 0.039(14) 0.015(11) -0.002(9) 0.013(10) 0.003(9)
C1 0.027(7) 0.016(7) 0.026(7) 0.005(7) 0.011(6) 0.003(7)
O2 0.019(6) 0.047(8) 0.011(6) 0.006(8) 0.004(5) 0.003(8)
C9 0.025(7) 0.029(6) 0.027(7) 0.005(6) 0.019(6) -0.001(6)
C6 0.020(8) 0.062(10) 0.014(8) 0.009(7) 0.006(6) 0.001(7)
C7 0.020(8) 0.062(10) 0.014(8) 0.009(7) 0.006(6) 0.001(7)
C10 0.043(9) 0.071(9) 0.040(8) 0.005(8) 0.034(7) -0.002(8)
C24 0.021(9) 0.033(8) 0.026(8) 0.006(8) 0.012(7) 0.006(7)
C11 0.043(9) 0.071(9) 0.040(8) 0.005(8) 0.034(7) -0.002(8)
N1 0.019(6) 0.031(6) 0.022(6) -0.009(7) 0.013(5) -0.004(6)
C3 0.041(12) 0.053(14) 0.033(12) -0.026(14) 0.022(11) -0.026(13)
N2 0.019(6) 0.031(6) 0.022(6) -0.009(7) 0.013(5) -0.004(6)
C27 0.052(12) 0.038(9) 0.051(11) 0.001(9) 0.034(10) -0.001(9)
C16 0.022(8) 0.028(9) 0.036(8) -0.003(7) 0.018(7) -0.007(7)
C30 0.025(12) 0.072(14) 0.031(13) 0.002(11) 0.026(12) 0.009(11)
C19 0.025(10) 0.043(12) 0.026(10) 0.025(13) 0.018(9) 0.017(13)
C13 0.043(15) 0.024(12) 0.039(14) -0.013(11) 0.021(12) -0.003(10)
C22 0.024(10) 0.051(12) 0.029(11) -0.022(15) 0.015(9) -0.006(14)
C2 0.014(10) 0.030(12) 0.020(10) -0.007(12) -0.004(8) 0.004(11)
C20 0.016(11) 0.037(13) 0.034(14) 0.010(10) 0.019(11) 0.001(10)
C21 0.021(12) 0.046(13) 0.024(13) -0.009(11) 0.013(11) -0.011(10)
C23 0.021(9) 0.033(8) 0.026(8) 0.006(8) 0.012(7) 0.006(7)
C26 0.021(11) 0.034(12) 0.025(12) 0.013(9) 0.011(10) 0.005(9)
C8 0.038(14) 0.049(12) 0.043(15) 0.002(11) 0.032(13) -0.007(11)
C15 0.025(7) 0.029(6) 0.027(7) 0.005(6) 0.019(6) -0.001(6)
C29 0.037(15) 0.105(19) 0.014(12) -0.006(12) 0.014(12) -0.007(13)
C28 0.052(12) 0.038(9) 0.051(11) 0.001(9) 0.034(10) -0.001(9)
C25 0.027(12) 0.038(12) 0.029(13) 0.000(9) 0.021(11) 0.002(9)
C14 0.025(7) 0.029(6) 0.027(7) 0.005(6) 0.019(6) -0.001(6)
C12 0.043(9) 0.071(9) 0.040(8) 0.005(8) 0.034(7) -0.002(8)

loop_
_atom_type_symbol
_atom_type_description
_atom_type_scat_dispersion_real
_atom_type_scat_dispersion_imag
_atom_type_scat_source
C C 0.0033 0.0016 'International Tables Vol C Tables 4.2.6.8 and 6.1.1.4'
H H 0.0000 0.0000 'International Tables Vol C Tables 4.2.6.8 and 6.1.1.4'
N N 0.0061 0.0033 'International Tables Vol C Tables 4.2.6.8 and 6.1.1.4'
O O 0.0106 0.0060 'International Tables Vol C Tables 4.2.6.8 and 6.1.1.4'
Pt Pt -1.7033 8.3905 'International Tables Vol C Tables 4.2.6.8 and 6.1.1.4'

loop_
_geom_angle_atom_site_label_1
_geom_angle_atom_site_label_2
_geom_angle_atom_site_label_3
_geom_angle
C1 Pt1 C5 80.9(7)
C1 Pt1 O2 171.8(6)
C5 Pt1 O2 91.0(6)
C1 Pt1 O1 98.5(6)
C5 Pt1 O1 179.0(5)
O2 Pt1 O1 89.6(4)
C18 C17 C16 127.5(17)
C18 C17 H17 116.3
C16 C17 H17 116.3
O2 C18 C17 127.1(16)
O2 C18 C19 114.1(15)
C17 C18 C19 118.4(15)
C15 O3 C14 104.4(14)
C6 C5 C4 117.8(17)
C6 C5 Pt1 129.5(14)
C4 C5 Pt1 112.7(13)
C16 O1 Pt1 126.2(12)
C2 N3 N1 100.6(13)
C15 C4 N1 126.2(18)
C15 C4 C5 119.8(17)
N1 C4 C5 114.0(16)
N2 C1 N1 104.6(14)
N2 C1 Pt1 139.7(13)
N1 C1 Pt1 115.7(12)
C18 O2 Pt1 124.9(11)
C14 C9 C10 119.0(18)
C14 C9 C8 107.9(18)
C10 C9 C8 132.9(19)
C5 C6 C7 123.9(18)
C5 C6 H6 118.1
C7 C6 H6 118.1
C8 C7 C6 119.5(18)
C8 C7 H7 120.2
C6 C7 H7 120.2
C9 C10 C11 118(2)
C9 C10 H10 121.0
C11 C10 H10 121.0
C23 C24 C19 121.0(18)
C23 C24 H24 119.5
C19 C24 H24 119.5
C12 C11 C10 118(2)
C12 C11 H11 120.8
C10 C11 H11 120.8
C1 N1 N3 113.9(14)
C1 N1 C4 116.6(15)
N3 N1 C4 129.5(15)
N2 C3 H3A 109.5
N2 C3 H3B 109.5
H3A C3 H3B 109.5
N2 C3 H3C 109.5
H3A C3 H3C 109.5
H3B C3 H3C 109.5
C1 N2 C2 105.8(13)
C1 N2 C3 128.0(13)
C2 N2 C3 126.2(14)
C28 C27 C26 121(2)
C28 C27 H27 119.6
C26 C27 H27 119.6
O1 C16 C17 124.2(17)
O1 C16 C25 114.7(17)
C17 C16 C25 121.0(17)
C29 C30 C25 124.3(19)
C29 C30 H30 117.8
C25 C30 H30 117.8
C20 C19 C24 119.2(16)
C20 C19 C18 120.8(17)
C24 C19 C18 120.0(17)
C14 C13 C12 113.1(19)
C14 C13 H13 123.5
C12 C13 H13 123.5
C23 C22 C21 117.0(17)
C23 C22 H22 121.5
C21 C22 H22 121.5
N3 C2 N2 115.2(15)
N3 C2 H2 122.4
N2 C2 H2 122.4
C21 C20 C19 118.9(17)
C21 C20 H20 120.5
C19 C20 H20 120.5
C20 C21 C22 123.0(18)
C20 C21 H21 118.5
C22 C21 H21 118.5
C24 C23 C22 120.8(19)
C24 C23 H23 119.6
C22 C23 H23 119.6
C27 C26 C25 118.6(19)
C27 C26 H26 120.7
C25 C26 H26 120.7
C7 C8 C15 118.4(17)
C7 C8 C9 138.1(19)
C15 C8 C9 103.3(17)
O3 C15 C4 127.4(17)
O3 C15 C8 112.0(16)
C4 C15 C8 120.6(18)
C30 C29 C28 119(2)
C30 C29 H29 120.5
C28 C29 H29 120.5
C29 C28 C27 120(2)
C29 C28 H28 120.2
C27 C28 H28 120.2
C30 C25 C26 117.7(18)
C30 C25 C16 121.4(18)
C26 C25 C16 120.9(18)
C9 C14 C13 125.7(19)
C9 C14 O3 112.3(16)
C13 C14 O3 121.9(18)
C11 C12 C13 126(2)
C11 C12 H12 117.2
C13 C12 H12 117.2

loop_
_geom_bond_atom_site_label_1
_geom_bond_atom_site_label_2
_geom_bond_distance
Pt1 C1 1.943(16)
Pt1 C5 2.021(18)
Pt1 O2 2.050(10)
Pt1 O1 2.116(11)
C17 C18 1.38(2)
C17 C16 1.42(2)
C17 H17 0.9500
C18 O2 1.290(19)
C18 C19 1.50(2)
O3 C15 1.37(2)
O3 C14 1.42(2)
C5 C6 1.36(2)
C5 C4 1.41(2)
O1 C16 1.261(19)
N3 C2 1.29(2)
N3 N1 1.396(19)
C4 C15 1.38(2)
C4 N1 1.39(2)
C1 N2 1.34(2)
C1 N1 1.36(2)
C9 C14 1.34(2)
C9 C10 1.38(2)
C9 C8 1.45(2)
C6 C7 1.38(2)
C6 H6 0.9500
C7 C8 1.36(3)
C7 H7 0.9500
C10 C11 1.42(3)
C10 H10 0.9500
C24 C23 1.34(2)
C24 C19 1.39(2)
C24 H24 0.9500
C11 C12 1.35(3)
C11 H11 0.9500
C3 N2 1.44(2)
C3 H3A 0.9800
C3 H3B 0.9800
C3 H3C 0.9800
N2 C2 1.39(2)
C27 C28 1.39(3)
C27 C26 1.39(2)
C27 H27 0.9500
C16 C25 1.47(2)
C30 C29 1.35(2)
C30 C25 1.36(3)
C30 H30 0.9500
C19 C20 1.38(2)
C13 C14 1.38(2)
C13 C12 1.37(2)
C13 H13 0.9500
C22 C23 1.38(2)
C22 C21 1.40(2)
C22 H22 0.9500
C2 H2 0.9500
C20 C21 1.34(2)
C20 H20 0.9500
C21 H21 0.9500
C23 H23 0.9500
C26 C25 1.40(2)
C26 H26 0.9500
C8 C15 1.44(3)
C29 C28 1.36(3)
C29 H29 0.9500
C28 H28 0.9500
C12 H12 0.9500

loop_
_geom_torsion_atom_site_label_1
_geom_torsion_atom_site_label_2
_geom_torsion_atom_site_label_3
_geom_torsion_atom_site_label_4
_geom_torsion
C16 C17 C18 O2 -1(3)
C16 C17 C18 C19 -173.8(18)
C1 Pt1 C5 C6 -179.9(17)
O2 Pt1 C5 C6 -1.3(16)
C1 Pt1 C5 C4 -0.9(12)
O2 Pt1 C5 C4 177.8(12)
C1 Pt1 O1 C16 -177.8(14)
O2 Pt1 O1 C16 3.4(14)
C6 C5 C4 C15 0(3)
Pt1 C5 C4 C15 -179.2(13)
C6 C5 C4 N1 179.2(15)
Pt1 C5 C4 N1 0.0(18)
C5 Pt1 C1 N2 -179(2)
O1 Pt1 C1 N2 0(2)
C5 Pt1 C1 N1 1.7(13)
O1 Pt1 C1 N1 -179.1(13)
C17 C18 O2 Pt1 8(3)
C19 C18 O2 Pt1 -178.9(12)
C5 Pt1 O2 C18 171.6(16)
O1 Pt1 O2 C18 -7.6(16)
C4 C5 C6 C7 -2(3)
Pt1 C5 C6 C7 177.4(14)
C5 C6 C7 C8 1(3)
C14 C9 C10 C11 3(3)
C8 C9 C10 C11 177(2)
C9 C10 C11 C12 0(3)
N2 C1 N1 N3 0(2)
Pt1 C1 N1 N3 179.1(11)
N2 C1 N1 C4 178.3(14)
Pt1 C1 N1 C4 -2(2)
C2 N3 N1 C1 0(2)
C2 N3 N1 C4 -178.3(17)
C15 C4 N1 C1 -179.4(17)
C5 C4 N1 C1 1(2)
C15 C4 N1 N3 -1(3)
C5 C4 N1 N3 179.8(16)
N1 C1 N2 C2 0(2)
Pt1 C1 N2 C2 -178.9(18)
N1 C1 N2 C3 178.0(17)
Pt1 C1 N2 C3 -1(4)
Pt1 O1 C16 C17 1(2)
Pt1 O1 C16 C25 179.4(10)
C18 C17 C16 O1 -4(3)
C18 C17 C16 C25 177.6(18)
C23 C24 C19 C20 3(3)
C23 C24 C19 C18 -179.7(17)
O2 C18 C19 C20 148.3(18)
C17 C18 C19 C20 -38(3)
O2 C18 C19 C24 -29(3)
C17 C18 C19 C24 145.0(18)
N1 N3 C2 N2 0(2)
C1 N2 C2 N3 0(2)
C3 N2 C2 N3 -178.0(18)
C24 C19 C20 C21 -2(3)
C18 C19 C20 C21 -179.2(18)
C19 C20 C21 C22 1(3)
C23 C22 C21 C20 -2(3)
C19 C24 C23 C22 -4(3)
C21 C22 C23 C24 3(3)
C28 C27 C26 C25 4(3)
C6 C7 C8 C15 1(3)
C6 C7 C8 C9 175(2)
C14 C9 C8 C7 -177(2)
C10 C9 C8 C7 7(4)
C14 C9 C8 C15 -3(2)
C10 C9 C8 C15 -178(2)
C14 O3 C15 C4 179.6(17)
C14 O3 C15 C8 -1.8(19)
N1 C4 C15 O3 1(3)
C5 C4 C15 O3 -179.4(16)
N1 C4 C15 C8 -177.1(16)
C5 C4 C15 C8 2(3)
C7 C8 C15 O3 178.8(17)
C9 C8 C15 O3 3(2)
C7 C8 C15 C4 -3(3)
C9 C8 C15 C4 -178.2(16)
C25 C30 C29 C28 0(4)
C30 C29 C28 C27 1(3)
C26 C27 C28 C29 -3(3)
C29 C30 C25 C26 2(3)
C29 C30 C25 C16 179.7(19)
C27 C26 C25 C30 -4(3)
C27 C26 C25 C16 178.4(16)
O1 C16 C25 C30 -5(3)
C17 C16 C25 C30 172.9(18)
O1 C16 C25 C26 172.8(16)
C17 C16 C25 C26 -9(3)
C10 C9 C14 C13 -5(3)
C8 C9 C14 C13 179.2(18)
C10 C9 C14 O3 178.3(16)
C8 C9 C14 O3 2(2)
C12 C13 C14 C9 4(3)
C12 C13 C14 O3 -179.7(16)
C15 O3 C14 C9 0(2)
C15 O3 C14 C13 -177.4(17)
C10 C11 C12 C13 -1(3)
C14 C13 C12 C11 0(3)
